data_7012877
loop_
_publ_author_name
'Vei, Ino C.'
'Pascu, Sofia I.'
'Green, Malcolm L. H.'
'Green, Jennifer C.'
'Schilling, Richard E.'
'Anderson, Grant D. W.'
'Rees, Leigh H.'

_publ_section_title
;
 Synthesis and study of new binuclear compounds containing bridging
 (&#xFFFD;-CN)B(C6F5)3 and (&#xFFFD;-NC)B(C6F5)3 systems
;
_journal_issue 12
_journal_name_full 'Dalton Transactions'
_journal_page_first 2550
_journal_paper_doi 10.1039/b302163g
_journal_year 2003
_chemical_compound_source
;
synthesis as described
;
_chemical_formula_moiety ' C41.50 H36 B1 F15 K1 N1 O6 '
_chemical_formula_sum 'C41.5 H36 B F15 K N O6'
_chemical_formula_weight 979.62
_chemical_melting_point ?
_chemical_name_systematic
;                                                             
?                                                             
;
_space_group_IT_number 2
_symmetry_cell_setting triclinic
_symmetry_space_group_name_Hall '-P 1'
_symmetry_space_group_name_H-M 'P -1'
_atom_sites_solution_hydrogens geom
_atom_sites_solution_primary direct
_audit_creation_method CRYSTALS_ver_12_03_99
_cell_angle_alpha 108.484(2)
_cell_angle_beta 98.684(2)
_cell_angle_gamma 90.807(2)
_cell_formula_units_Z 2
_cell_length_a 12.8240(5)
_cell_length_b 12.9440(6)
_cell_length_c 13.6630(6)
_cell_measurement_reflns_used 17785
_cell_measurement_temperature 150
_cell_measurement_theta_max 27
_cell_measurement_theta_min 0
_cell_volume 2121.67(16)
_computing_cell_refinement
;                                                                               
DIP2000 software 'DENZO' (Otwinowski & Minor, 1996)                             
;
_computing_data_collection
;                                                                               
DIP2000 software 'Xpress' (MAC Science, 1989)                                   
;
_computing_data_reduction
;                                                                               
DIP2000 software 'DENZO' (Otwinowski & Minor, 1996)                             
;
_computing_molecular_graphics
;                                                                               
CAMERON (Watkin, Prout & Pearce,  1996)                                        
;
_computing_publication_material
;                                                                               
CRYSTALS Issue 10 (Watkin, Prout, Carruthers & Betteridge, 1996)                
;
_computing_structure_refinement
;                                                                               
CRYSTALS Issue 10 (Watkin, Prout, Carruthers & Betteridge, 1996)                
;
_computing_structure_solution 'SIR97 (Giacovazzo et al, 1997)'
_diffrn_ambient_temperature 150
_diffrn_measured_fraction_theta_max 0.920
_diffrn_measurement_device_type
;                                                                               
Enraf-nonius DIP2000
;
_diffrn_measurement_method \w
_diffrn_radiation_monochromator graphite
_diffrn_radiation_type 'Mo K\a'
_diffrn_radiation_wavelength 0.71069
_diffrn_reflns_av_R_equivalents 0.018
_diffrn_reflns_limit_h_max 15
_diffrn_reflns_limit_h_min 0
_diffrn_reflns_limit_k_max 16
_diffrn_reflns_limit_k_min -16
_diffrn_reflns_limit_l_max 16
_diffrn_reflns_limit_l_min -17
_diffrn_reflns_number 17785
_diffrn_reflns_theta_max 26.41
_diffrn_reflns_theta_min 1.59
_diffrn_standards_decay_% 0.00
_diffrn_standards_interval_count 0
_diffrn_standards_interval_time 0
_diffrn_standards_number 0
_exptl_absorpt_coefficient_mu 0.240
_exptl_absorpt_correction_T_max 0.89
_exptl_absorpt_correction_T_min 0.89
_exptl_absorpt_correction_type multi-scan
_exptl_absorpt_process_details
; 
Denzo/Scalepack (Otwinowski & Minor, 1996) 
;
_exptl_crystal_colour ' colourless '
_exptl_crystal_density_diffrn 1.533
_exptl_crystal_density_meas ?
_exptl_crystal_description ' prism '
_exptl_crystal_F_000 998.935
_exptl_crystal_size_max 0.50
_exptl_crystal_size_mid 0.50
_exptl_crystal_size_min 0.50
_refine_diff_density_max 1.49
_refine_diff_density_min -0.79
_refine_ls_extinction_method None
_refine_ls_goodness_of_fit_ref 1.0779
_refine_ls_hydrogen_treatment noref
_refine_ls_matrix_type full
_refine_ls_number_parameters 587
_refine_ls_number_reflns 7066
_refine_ls_R_factor_gt 0.0828
_refine_ls_shift/su_max 0.044541
_refine_ls_structure_factor_coef F
_refine_ls_weighting_details
;
Chebychev polynomial with 3 parameters (Carruthers & Watkin , 1979)
2.67    0.641     1.83    
;
_refine_ls_weighting_scheme calc
_refine_ls_wR_factor_ref 0.0712
_reflns_limit_h_max 15
_reflns_limit_h_min -15
_reflns_limit_k_max 15
_reflns_limit_k_min -16
_reflns_limit_l_max 17
_reflns_limit_l_min 0
_reflns_number_gt 7066
_reflns_number_total 8022
_reflns_threshold_expression >3.00\s(I)
_cod_data_source_file b302163g.txt
_cod_data_source_block conpound_2
_cod_depositor_comments
;
The following automatic conversions were performed:
'_symmetry_cell_setting' value 'Triclinic ' changed to 'triclinic'
according to '/home/adriana/struct/CIF-dictionaries/cif_core.dic'
dictionary named 'cif_core.dic' version 2.4.1 from 2010-06-29.

Automatic conversion script
Id: cif_fix_enum 1555 2011-01-17 13:19:09Z saulius 

The following automatic conversions were performed:

'_chemical_melting_point' value 'not measured' was changed to '?' -
the value is undefined or not given.

Automatic conversion script
Id: cif_fix_values 1569 2011-02-09 13:29:24Z adriana 
;
_cod_original_cell_volume 2121.7
_cod_original_sg_symbol_H-M 'P -1 '
_cod_original_formula_sum ' C41.50 H36 B1 F15 K1 N1 O6 '
_cod_database_code 7012877

loop_
_symmetry_equiv_pos_as_xyz
x,y,z
-x,-y,-z

loop_
_atom_site_label
_atom_site_fract_x
_atom_site_fract_y
_atom_site_fract_z
_atom_site_U_iso_or_equiv
_atom_site_occupancy
_atom_site_adp_type
K1 0.68044(6) -0.18749(6) 0.64091(5) 0.0411 1.0000 Uani
F12 0.88756(15) -0.01442(16) 0.85406(17) 0.0454 1.0000 Uani
F13 1.06532(17) -0.09088(16) 0.92009(18) 0.0481 1.0000 Uani
F14 1.25631(15) -0.00104(16) 0.91254(16) 0.0430 1.0000 Uani
F15 1.26359(14) 0.16958(17) 0.83701(15) 0.0421 1.0000 Uani
F16 1.08454(14) 0.25223(15) 0.77593(14) 0.0362 1.0000 Uani
F22 0.87075(17) -0.01633(14) 0.59133(14) 0.0402 1.0000 Uani
F23 0.8694(2) -0.03088(16) 0.39358(15) 0.0516 1.0000 Uani
F24 0.8782(2) 0.15373(19) 0.33712(14) 0.0571 1.0000 Uani
F25 0.88982(18) 0.35257(16) 0.48636(15) 0.0467 1.0000 Uani
F26 0.89743(16) 0.37041(13) 0.68567(13) 0.0367 1.0000 Uani
F32 0.99198(15) 0.30362(15) 0.98875(13) 0.0384 1.0000 Uani
F33 0.93805(17) 0.48825(15) 1.11392(14) 0.0436 1.0000 Uani
F34 0.76630(18) 0.58846(15) 1.05277(16) 0.0465 1.0000 Uani
F35 0.64905(16) 0.49446(17) 0.85973(17) 0.0490 1.0000 Uani
F36 0.70140(14) 0.30830(15) 0.73143(14) 0.0386 1.0000 Uani
O41 0.53249(18) -0.1512(2) 0.4833(2) 0.0461 1.0000 Uani
O44 0.4710(2) -0.1314(2) 0.6784(2) 0.0480 1.0000 Uani
O47 0.6241(2) -0.16793(18) 0.83383(18) 0.0395 1.0000 Uani
O50 0.79076(18) -0.29894(17) 0.76950(16) 0.0362 1.0000 Uani
O53 0.85933(19) -0.31363(18) 0.57969(17) 0.0385 1.0000 Uani
O56 0.69947(19) -0.2846(2) 0.42726(18) 0.0417 1.0000 Uani
N1 0.6905(3) 0.0496(3) 0.7346(3) 0.0475 1.0000 Uani
C1 0.7663(2) 0.0999(2) 0.7532(2) 0.0237 1.0000 Uani
C11 0.9767(2) 0.1232(2) 0.8113(2) 0.0239 1.0000 Uani
C12 0.9784(2) 0.0360(2) 0.8490(2) 0.0292 1.0000 Uani
C13 1.0703(3) -0.0061(2) 0.8835(2) 0.0323 1.0000 Uani
C14 1.1662(2) 0.0390(2) 0.8803(2) 0.0293 1.0000 Uani
C15 1.1697(2) 0.1261(2) 0.8428(2) 0.0298 1.0000 Uani
C16 1.0767(2) 0.1656(2) 0.8100(2) 0.0258 1.0000 Uani
C21 0.8799(2) 0.1778(2) 0.6495(2) 0.0260 1.0000 Uani
C22 0.8753(2) 0.0791(2) 0.5696(2) 0.0316 1.0000 Uani
C23 0.8749(3) 0.0685(3) 0.4660(2) 0.0366 1.0000 Uani
C24 0.8799(3) 0.1609(3) 0.4377(2) 0.0381 1.0000 Uani
C25 0.8859(3) 0.2615(3) 0.5134(2) 0.0341 1.0000 Uani
C26 0.8880(2) 0.2681(2) 0.6165(2) 0.0290 1.0000 Uani
C31 0.8499(2) 0.2954(2) 0.8513(2) 0.0236 1.0000 Uani
C32 0.9064(2) 0.3472(2) 0.9506(2) 0.0271 1.0000 Uani
C33 0.8803(2) 0.4441(2) 1.0185(2) 0.0295 1.0000 Uani
C34 0.7938(3) 0.4948(2) 0.9882(2) 0.0332 1.0000 Uani
C35 0.7353(3) 0.4470(2) 0.8905(3) 0.0332 1.0000 Uani
C36 0.7636(2) 0.3504(2) 0.8258(2) 0.0292 1.0000 Uani
C42 0.4274(3) -0.1304(4) 0.5033(4) 0.0575 1.0000 Uani
C43 0.4328(3) -0.0669(4) 0.6149(4) 0.0558 1.0000 Uani
C45 0.4767(4) -0.0740(3) 0.7875(4) 0.0559 1.0000 Uani
C46 0.5170(3) -0.1485(3) 0.8477(3) 0.0507 1.0000 Uani
C48 0.6670(3) -0.2410(3) 0.8858(2) 0.0409 1.0000 Uani
C49 0.7818(3) -0.2499(3) 0.8764(2) 0.0394 1.0000 Uani
C51 0.8978(3) -0.3129(3) 0.7553(3) 0.0457 1.0000 Uani
C52 0.9002(3) -0.3761(3) 0.6443(3) 0.0465 1.0000 Uani
C54 0.8477(3) -0.3752(3) 0.4716(3) 0.0413 1.0000 Uani
C55 0.8050(3) -0.3054(3) 0.4090(3) 0.0439 1.0000 Uani
C57 0.6445(3) -0.2317(3) 0.3603(3) 0.0479 1.0000 Uani
C58 0.5336(3) -0.2221(3) 0.3801(3) 0.0499 1.0000 Uani
C61 0.5335(5) 0.2736(6) 0.9195(5) 0.0913 1.0000 Uani
C62 0.6035(4) 0.3096(4) 1.0192(3) 0.0580 1.0000 Uani
C63 0.5864(3) 0.4048(3) 1.0976(4) 0.0526 1.0000 Uani
C64 0.6533(4) 0.4358(4) 1.1932(4) 0.0698 1.0000 Uani
C65 0.7360(4) 0.3764(4) 1.2156(4) 0.0719 1.0000 Uani
C66 0.7515(4) 0.2836(4) 1.1379(4) 0.0673 1.0000 Uani
C67 0.6877(3) 0.2491(3) 1.0424(3) 0.0504 1.0000 Uani
C71 0.3410(15) 0.513(2) 0.3810(15) 0.188(7) 0.5000 Uiso
C72 0.4393(9) 0.4984(11) 0.4476(8) 0.107(4) 0.5000 Uiso
C73 0.5083(6) 0.4245(6) 0.4079(6) 0.0498(17) 0.5000 Uiso
C74 0.6032(8) 0.4113(9) 0.4692(8) 0.087(3) 0.5000 Uiso
C75 0.6232(9) 0.4732(12) 0.5706(9) 0.106(4) 0.5000 Uiso
C76 0.5516(9) 0.5481(9) 0.6074(8) 0.090(3) 0.5000 Uiso
C77 0.459(1) 0.5609(11) 0.5481(9) 0.114(4) 0.5000 Uiso
B1 0.8715(2) 0.1765(2) 0.7688(2) 0.0227 1.0000 Uani
H421 0.3852 -0.2011 0.4868 0.0726 1.0000 Uiso
H422 0.3934 -0.0879 0.4589 0.0726 1.0000 Uiso
H431 0.4816 -0.0003 0.6328 0.0732 1.0000 Uiso
H432 0.3606 -0.0445 0.6283 0.0732 1.0000 Uiso
H451 0.5260 -0.0074 0.8082 0.0719 1.0000 Uiso
H452 0.4048 -0.0521 0.8026 0.0719 1.0000 Uiso
H461 0.5138 -0.1132 0.9237 0.0649 1.0000 Uiso
H462 0.4730 -0.2192 0.8208 0.0649 1.0000 Uiso
H481 0.6594 -0.2125 0.9613 0.0502 1.0000 Uiso
H482 0.6285 -0.3145 0.8527 0.0502 1.0000 Uiso
H491 0.8143 -0.2960 0.9178 0.0470 1.0000 Uiso
H492 0.8189 -0.1755 0.9036 0.0470 1.0000 Uiso
H511 0.9323 -0.3535 0.8014 0.0550 1.0000 Uiso
H512 0.9364 -0.2399 0.7736 0.0550 1.0000 Uiso
H521 0.9747 -0.3923 0.6347 0.0577 1.0000 Uiso
H522 0.8559 -0.4461 0.6243 0.0577 1.0000 Uiso
H541 0.9180 -0.3995 0.4535 0.0473 1.0000 Uiso
H542 0.7978 -0.4405 0.4561 0.0473 1.0000 Uiso
H551 0.8492 -0.2351 0.4315 0.0521 1.0000 Uiso
H552 0.8050 -0.3442 0.3330 0.0521 1.0000 Uiso
H571 0.6792 -0.1573 0.3754 0.0581 1.0000 Uiso
H572 0.6453 -0.2756 0.2856 0.0581 1.0000 Uiso
H581 0.5017 -0.2958 0.3721 0.0599 1.0000 Uiso
H582 0.4918 -0.1919 0.3287 0.0599 1.0000 Uiso
H611 0.5578 0.2046 0.8735 0.1121 1.0000 Uiso
H612 0.4600 0.2600 0.9308 0.1121 1.0000 Uiso
H613 0.5343 0.3313 0.8852 0.1121 1.0000 Uiso
H631 0.5265 0.4501 1.0849 0.0676 1.0000 Uiso
H641 0.6408 0.5045 1.2483 0.0836 1.0000 Uiso
H651 0.7827 0.3999 1.2854 0.0844 1.0000 Uiso
H661 0.8118 0.2392 1.1515 0.0839 1.0000 Uiso
H671 0.7013 0.1799 0.9886 0.0640 1.0000 Uiso
H711 0.3006 0.5712 0.4241 0.2254 0.5000 Uiso
H712 0.3601 0.5356 0.3219 0.2254 0.5000 Uiso
H713 0.2964 0.4430 0.3523 0.2254 0.5000 Uiso
H731 0.4916 0.3777 0.3328 0.0598 0.5000 Uiso
H741 0.6540 0.3576 0.4380 0.1043 0.5000 Uiso
H751 0.6880 0.4649 0.6177 0.1275 0.5000 Uiso
H761 0.5679 0.5962 0.6820 0.1080 0.5000 Uiso
H771 0.4089 0.6153 0.5791 0.1370 0.5000 Uiso

loop_
_atom_site_aniso_label
_atom_site_aniso_U_11
_atom_site_aniso_U_22
_atom_site_aniso_U_33
_atom_site_aniso_U_23
_atom_site_aniso_U_13
_atom_site_aniso_U_12
K1 0.0478(4) 0.0509(4) 0.0312(3) 0.0204(3) 0.0090(3) 0.0187(3)
F12 0.033(1) 0.0478(11) 0.0675(13) 0.037(1) 0.0060(9) -0.0004(8)
F13 0.0490(12) 0.035(1) 0.0669(14) 0.029(1) 0.002(1) 0.0071(9)
F14 0.033(1) 0.0468(11) 0.0470(11) 0.0129(9) 0.0022(9) 0.0162(8)
F15 0.0249(9) 0.0626(12) 0.041(1) 0.0198(9) 0.0054(8) -0.0028(8)
F16 0.036(1) 0.040(1) 0.0365(9) 0.0206(8) 0.0004(8) -0.0077(8)
F22 0.0591(12) 0.0258(9) 0.0317(9) 0.0033(7) 0.0083(9) 0.0037(8)
F23 0.0747(15) 0.0418(11) 0.0273(9) -0.0060(8) 0.012(1) 0.004(1)
F24 0.0838(17) 0.0676(14) 0.0201(9) 0.0134(9) 0.011(1) 0.0088(12)
F25 0.0672(14) 0.0465(11) 0.034(1) 0.0218(9) 0.0110(9) 0.006(1)
F26 0.0558(12) 0.0254(8) 0.0275(8) 0.0063(7) 0.0076(8) 0.0000(8)
F32 0.038(1) 0.043(1) 0.0242(8) 0.0006(7) -0.0051(8) 0.0126(8)
F33 0.0514(12) 0.040(1) 0.0263(9) -0.0052(8) 0.0012(8) -0.0019(9)
F34 0.0588(13) 0.0270(9) 0.0491(11) 0.0002(8) 0.020(1) 0.0098(8)
F35 0.0434(11) 0.0442(11) 0.0600(13) 0.017(1) 0.009(1) 0.0219(9)
F36 0.033(1) 0.042(1) 0.0332(9) 0.0068(8) -0.0069(8) 0.0078(8)
O41 0.0306(12) 0.0646(16) 0.0459(14) 0.0279(12) -0.0069(11) -0.0010(11)
O44 0.0454(14) 0.0541(15) 0.0546(15) 0.0297(13) 0.0123(12) 0.0100(12)
O47 0.0527(15) 0.0368(12) 0.0381(12) 0.019(1) 0.0186(11) 0.007(1)
O50 0.0433(13) 0.0349(11) 0.027(1) 0.0090(9) -0.002(1) 0.0035(9)
O53 0.0480(14) 0.0314(11) 0.0337(11) 0.0085(9) 0.003(1) 0.006(1)
O56 0.0444(14) 0.0544(14) 0.0322(11) 0.0234(11) 0.004(1) -0.0023(11)
N1 0.0415(17) 0.0480(17) 0.0525(18) 0.0187(14) 0.0009(14) -0.0048(14)
C1 0.0221(14) 0.0235(13) 0.0217(12) 0.004(1) -0.0001(11) -0.0027(11)
C11 0.0288(14) 0.0237(13) 0.0172(12) 0.003(1) 0.0050(11) 0.0062(11)
C12 0.0273(15) 0.0294(14) 0.0318(14) 0.0097(12) 0.0086(12) 0.0012(11)
C13 0.0411(17) 0.0250(14) 0.0312(15) 0.0097(12) 0.0058(13) 0.0076(12)
C14 0.0262(15) 0.0324(15) 0.0248(13) 0.0027(11) 0.0042(12) 0.0110(12)
C15 0.0263(15) 0.0384(16) 0.0202(13) 0.0020(11) 0.0064(12) 0.0018(12)
C16 0.0334(15) 0.0257(13) 0.0165(12) 0.004(1) 0.0047(11) -0.0014(11)
C21 0.0238(14) 0.0295(14) 0.0218(13) 0.0049(11) 0.0022(11) 0.0028(11)
C22 0.0327(16) 0.0310(15) 0.0266(14) 0.0044(12) 0.0018(13) 0.0040(12)
C23 0.0400(18) 0.0366(17) 0.0238(14) -0.0028(12) 0.0033(13) 0.0052(13)
C24 0.0413(19) 0.0512(19) 0.0205(14) 0.0092(13) 0.0058(13) 0.0068(15)
C25 0.0362(17) 0.0388(16) 0.0284(15) 0.0133(13) 0.0033(13) 0.0022(13)
C26 0.0326(16) 0.0287(14) 0.0241(14) 0.0065(11) 0.0039(12) 0.0040(12)
C31 0.0251(14) 0.0237(13) 0.0217(12) 0.006(1) 0.0062(11) 0.001(1)
C32 0.0265(14) 0.0300(14) 0.0249(13) 0.0089(11) 0.0048(12) 0.0025(11)
C33 0.0350(16) 0.0258(14) 0.0249(13) 0.0038(11) 0.0068(13) -0.0062(12)
C34 0.0396(17) 0.0227(14) 0.0366(16) 0.0035(12) 0.0175(14) 0.0030(12)
C35 0.0322(16) 0.0296(15) 0.0429(17) 0.0168(13) 0.0101(14) 0.0114(12)
C36 0.0284(15) 0.0295(14) 0.0276(14) 0.0077(11) 0.0020(12) 0.0013(11)
C42 0.0345(19) 0.081(3) 0.066(3) 0.041(2) -0.0015(19) 0.0005(19)
C43 0.0325(18) 0.068(3) 0.083(3) 0.046(2) 0.009(2) 0.0099(17)
C45 0.058(2) 0.054(2) 0.068(3) 0.026(2) 0.031(2) 0.0184(19)
C46 0.061(2) 0.054(2) 0.047(2) 0.0214(17) 0.0277(19) 0.0121(18)
C48 0.059(2) 0.0378(17) 0.0290(15) 0.0159(13) 0.0057(15) -0.0043(15)
C49 0.053(2) 0.0396(17) 0.0253(15) 0.0139(13) -0.0022(14) -0.0064(15)
C51 0.045(2) 0.052(2) 0.0404(18) 0.0198(16) -0.0042(16) 0.0137(16)
C52 0.053(2) 0.0403(18) 0.051(2) 0.0197(16) 0.0099(18) 0.0172(16)
C54 0.0439(19) 0.0396(17) 0.0348(17) 0.0024(14) 0.0101(15) 0.0032(14)
C55 0.043(2) 0.054(2) 0.0329(17) 0.0103(15) 0.0117(15) -0.0107(16)
C57 0.063(2) 0.053(2) 0.0297(16) 0.0217(15) -0.0042(16) -0.0117(18)
C58 0.049(2) 0.060(2) 0.0410(19) 0.0269(17) -0.0140(16) -0.0144(18)
C61 0.074(4) 0.123(5) 0.083(4) 0.046(4) 0.009(3) -0.040(3)
C62 0.056(2) 0.066(3) 0.060(2) 0.030(2) 0.017(2) -0.010(2)
C63 0.054(2) 0.0396(19) 0.075(3) 0.0242(19) 0.032(2) 0.0087(17)
C64 0.085(3) 0.047(2) 0.077(3) 0.012(2) 0.029(3) 0.005(2)
C65 0.078(3) 0.069(3) 0.064(3) 0.018(2) 0.006(3) -0.002(3)
C66 0.064(3) 0.061(3) 0.085(3) 0.029(2) 0.023(3) 0.008(2)
C67 0.055(2) 0.0361(18) 0.068(3) 0.0190(18) 0.032(2) 0.0078(16)
B1 0.0237(15) 0.0225(14) 0.0203(13) 0.0053(11) 0.0025(12) 0.0021(11)

loop_
_atom_type_symbol
_atom_type_scat_dispersion_real
_atom_type_scat_dispersion_imag
_atom_type_scat_Cromer_Mann_a1
_atom_type_scat_Cromer_Mann_b1
_atom_type_scat_Cromer_Mann_a2
_atom_type_scat_Cromer_Mann_b2
_atom_type_scat_Cromer_Mann_a3
_atom_type_scat_Cromer_Mann_b3
_atom_type_scat_Cromer_Mann_a4
_atom_type_scat_Cromer_Mann_b4
_atom_type_scat_Cromer_Mann_c
_atom_type_scat_source
'C   ' 0.0020 0.0020 2.3100 20.8439 1.0200 10.2075 1.5886 0.5687 0.8650 51.6512 0.2156 International_Tables_Vol_IV_Table_2.2B
'H   ' 0.0000 0.0000 0.4930 10.5109 0.3229 26.1257 0.1402 3.1424 0.0408 57.7997 0.0030 International_Tables_Vol_IV_Table_2.2B
'O   ' 0.0080 0.0060 3.0485 13.2771 2.2868 5.7011 1.5463 0.3239 0.8670 32.9089 0.2508 International_Tables_Vol_IV_Table_2.2B
'N   ' 0.0040 0.0030 12.2126 0.0057 3.1322 9.8933 2.0125 28.9975 1.1663 0.5826 -11.5290 International_Tables_Vol_IV_Table_2.2B
'B   ' 0.0000 0.0010 2.0545 23.2185 1.3326 1.0210 1.0979 60.3498 0.7068 0.1403 -0.1932 International_Tables_Vol_IV_Table_2.2B
'K   ' 0.1790 0.2500 8.2186 12.7949 7.4398 0.7748 1.0519 213.1870 0.8659 41.6841 1.4228 International_Tables_Vol_IV_Table_2.2B
'F   ' 0.0140 0.0100 3.5392 10.2825 2.6412 4.2944 1.5170 0.2615 1.0243 26.1476 0.2776 International_Tables_Vol_IV_Table_2.2B

loop_
_geom_angle_atom_site_label_1
_geom_angle_site_symmetry_1
_geom_angle_atom_site_label_2
_geom_angle_site_symmetry_2
_geom_angle_atom_site_label_3
_geom_angle_site_symmetry_3
_geom_angle
_geom_angle_publ_flag
C42 . O41 . C58 . 111.9(3) yes
C43 . O44 . C45 . 112.4(3) yes
C46 . O47 . C48 . 111.5(3) yes
C49 . O50 . C51 . 111.9(2) yes
C52 . O53 . C54 . 111.8(3) yes
C55 . O56 . C57 . 112.9(3) yes
N1 . C1 . B1 . 173.7(3) yes
C12 . C11 . C16 . 113.9(3) yes
C12 . C11 . B1 . 126.4(3) yes
C16 . C11 . B1 . 119.7(2) yes
F12 . C12 . C11 . 120.7(3) yes
F12 . C12 . C13 . 115.4(3) yes
C11 . C12 . C13 . 123.9(3) yes
F13 . C13 . C12 . 120.3(3) yes
F13 . C13 . C14 . 120.1(3) yes
C12 . C13 . C14 . 119.6(3) yes
F14 . C14 . C13 . 120.6(3) yes
F14 . C14 . C15 . 120.2(3) yes
C13 . C14 . C15 . 119.2(3) yes
F15 . C15 . C14 . 119.8(3) yes
F15 . C15 . C16 . 121.0(3) yes
C14 . C15 . C16 . 119.2(3) yes
F16 . C16 . C11 . 118.9(2) yes
F16 . C16 . C15 . 116.8(3) yes
C11 . C16 . C15 . 124.2(3) yes
C22 . C21 . C26 . 113.6(3) yes
C22 . C21 . B1 . 118.7(3) yes
C26 . C21 . B1 . 127.6(2) yes
F22 . C22 . C21 . 120.0(3) yes
F22 . C22 . C23 . 115.4(3) yes
C21 . C22 . C23 . 124.6(3) yes
F23 . C23 . C22 . 120.6(3) yes
F23 . C23 . C24 . 120.4(3) yes
C22 . C23 . C24 . 119.0(3) yes
F24 . C24 . C23 . 120.6(3) yes
F24 . C24 . C25 . 120.1(3) yes
C23 . C24 . C25 . 119.2(3) yes
F25 . C25 . C24 . 119.7(3) yes
F25 . C25 . C26 . 120.6(3) yes
C24 . C25 . C26 . 119.7(3) yes
F26 . C26 . C21 . 120.9(2) yes
F26 . C26 . C25 . 115.3(3) yes
C21 . C26 . C25 . 123.7(3) yes
C32 . C31 . C36 . 113.3(3) yes
C32 . C31 . B1 . 127.0(2) yes
C36 . C31 . B1 . 119.5(2) yes
F32 . C32 . C31 . 121.1(3) yes
F32 . C32 . C33 . 114.8(2) yes
C31 . C32 . C33 . 124.1(3) yes
F33 . C33 . C32 . 120.5(3) yes
F33 . C33 . C34 . 119.9(3) yes
C32 . C33 . C34 . 119.6(3) yes
F34 . C34 . C33 . 120.8(3) yes
F34 . C34 . C35 . 120.6(3) yes
C33 . C34 . C35 . 118.6(3) yes
F35 . C35 . C34 . 119.6(3) yes
F35 . C35 . C36 . 120.4(3) yes
C34 . C35 . C36 . 120.0(3) yes
F36 . C36 . C31 . 119.3(3) yes
F36 . C36 . C35 . 116.3(3) yes
C31 . C36 . C35 . 124.4(3) yes
O41 . C42 . C43 . 108.5(3) yes
O41 . C42 . H421 . 109.7 no
C43 . C42 . H421 . 109.7 no
O41 . C42 . H422 . 109.7 no
C43 . C42 . H422 . 109.7 no
H421 . C42 . H422 . 109.5 no
O44 . C43 . C42 . 110.0(3) yes
O44 . C43 . H431 . 109.3 no
C42 . C43 . H431 . 109.3 no
O44 . C43 . H432 . 109.3 no
C42 . C43 . H432 . 109.3 no
H431 . C43 . H432 . 109.5 no
O44 . C45 . C46 . 108.4(3) yes
O44 . C45 . H451 . 109.7 no
C46 . C45 . H451 . 109.7 no
O44 . C45 . H452 . 109.7 no
C46 . C45 . H452 . 109.7 no
H451 . C45 . H452 . 109.5 no
O47 . C46 . C45 . 108.1(3) yes
O47 . C46 . H461 . 109.8 no
C45 . C46 . H461 . 109.8 no
O47 . C46 . H462 . 109.8 no
C45 . C46 . H462 . 109.8 no
H461 . C46 . H462 . 109.5 no
O47 . C48 . C49 . 108.9(3) yes
O47 . C48 . H481 . 109.6 no
C49 . C48 . H481 . 109.6 no
O47 . C48 . H482 . 109.6 no
C49 . C48 . H482 . 109.6 no
H481 . C48 . H482 . 109.5 no
O50 . C49 . C48 . 109.0(3) yes
O50 . C49 . H491 . 109.6 no
C48 . C49 . H491 . 109.6 no
O50 . C49 . H492 . 109.6 no
C48 . C49 . H492 . 109.6 no
H491 . C49 . H492 . 109.5 no
O50 . C51 . C52 . 108.7(3) yes
O50 . C51 . H511 . 109.7 no
C52 . C51 . H511 . 109.7 no
O50 . C51 . H512 . 109.7 no
C52 . C51 . H512 . 109.7 no
H511 . C51 . H512 . 109.5 no
O53 . C52 . C51 . 109.3(3) yes
O53 . C52 . H521 . 109.5 no
C51 . C52 . H521 . 109.5 no
O53 . C52 . H522 . 109.5 no
C51 . C52 . H522 . 109.5 no
H521 . C52 . H522 . 109.5 no
O53 . C54 . C55 . 108.9(3) yes
O53 . C54 . H541 . 109.6 no
C55 . C54 . H541 . 109.6 no
O53 . C54 . H542 . 109.6 no
C55 . C54 . H542 . 109.6 no
H541 . C54 . H542 . 109.5 no
O56 . C55 . C54 . 107.5(3) yes
O56 . C55 . H551 . 110.0 no
C54 . C55 . H551 . 110.0 no
O56 . C55 . H552 . 110.0 no
C54 . C55 . H552 . 110.0 no
H551 . C55 . H552 . 109.5 no
O56 . C57 . C58 . 108.3(3) yes
O56 . C57 . H571 . 109.8 no
C58 . C57 . H571 . 109.8 no
O56 . C57 . H572 . 109.8 no
C58 . C57 . H572 . 109.8 no
H571 . C57 . H572 . 109.5 no
O41 . C58 . C57 . 109.4(3) yes
O41 . C58 . H581 . 109.5 no
C57 . C58 . H581 . 109.5 no
O41 . C58 . H582 . 109.5 no
C57 . C58 . H582 . 109.5 no
H581 . C58 . H582 . 109.5 no
C62 . C61 . H611 . 109.5 no
C62 . C61 . H612 . 109.5 no
H611 . C61 . H612 . 109.5 no
C62 . C61 . H613 . 109.5 no
H611 . C61 . H613 . 109.5 no
H612 . C61 . H613 . 109.5 no
C61 . C62 . C63 . 120.6(5) yes
C61 . C62 . C67 . 121.7(5) yes
C63 . C62 . C67 . 117.6(4) yes
C62 . C63 . C64 . 119.3(4) yes
C62 . C63 . H631 . 120.4 no
C64 . C63 . H631 . 120.4 no
C63 . C64 . C65 . 123.0(4) yes
C63 . C64 . H641 . 118.5 no
C65 . C64 . H641 . 118.5 no
C64 . C65 . C66 . 116.9(5) yes
C64 . C65 . H651 . 121.5 no
C66 . C65 . H651 . 121.6 no
C65 . C66 . C67 . 122.6(5) yes
C65 . C66 . H661 . 118.7 no
C67 . C66 . H661 . 118.7 no
C62 . C67 . C66 . 120.7(4) yes
C62 . C67 . H671 . 119.7 no
C66 . C67 . H671 . 119.7 no
C72 . C71 . C75 2_666 27.5(13) yes
C72 . C71 . C76 2_666 30.5(5) yes
C75 2_666 C71 . C76 2_666 58.1(13) yes
C72 . C71 . H711 . 109.5 no
C75 2_666 C71 . H711 . 82.0 no
C76 2_666 C71 . H711 . 140.0 no
C72 . C71 . H712 . 109.5 no
C75 2_666 C71 . H712 . 120.1 no
C76 2_666 C71 . H712 . 92.8 no
H711 . C71 . H712 . 109.6 no
C72 . C71 . H713 . 109.4 no
C75 2_666 C71 . H713 . 121.7 no
C76 2_666 C71 . H713 . 92.6 no
H711 . C71 . H713 . 109.4 no
H712 . C71 . H713 . 109.5 no
C72 . C71 . H751 2_666 141.2 no
C75 2_666 C71 . H751 2_666 113.7 no
C76 2_666 C71 . H751 2_666 171.5 no
H711 . C71 . H751 2_666 31.9 no
H712 . C71 . H751 2_666 90.1 no
H713 . C71 . H751 2_666 94.0 no
C71 . C72 . C73 . 121.3(7) yes
C71 . C72 . C74 2_666 82.2(8) yes
C73 . C72 . C74 2_666 156.5(7) yes
C71 . C72 . C75 2_666 21.1(11) yes
C73 . C72 . C75 2_666 142.4(11) yes
C74 2_666 C72 . C75 2_666 61.1(8) yes
C71 . C72 . C76 2_666 82.7(11) yes
C73 . C72 . C76 2_666 38.6(8) yes
C74 2_666 C72 . C76 2_666 164.9(13) yes
C75 2_666 C72 . C76 2_666 103.8(14) yes
C71 . C72 . C77 . 118.7(7) yes
C73 . C72 . C77 . 120.0(6) yes
C74 2_666 C72 . C77 . 36.5(5) yes
C75 2_666 C72 . C77 . 97.6(10) yes
C76 2_666 C72 . C77 . 158.6(11) yes
C71 . C72 . C77 2_666 146.5(9) yes
C73 . C72 . C77 2_666 25.2(5) yes
C74 2_666 C72 . C77 2_666 131.3(9) yes
C75 2_666 C72 . C77 2_666 167.4(15) yes
C76 2_666 C72 . C77 2_666 63.8(9) yes
C77 . C72 . C77 2_666 94.8(7) yes
C72 . C73 . C74 . 122.0(6) yes
C72 . C73 . C76 2_666 36.1(9) yes
C74 . C73 . C76 2_666 158.1(10) yes
C72 . C73 . C77 2_666 92.1(13) yes
C74 . C73 . C77 2_666 30.0(11) yes
C76 2_666 C73 . C77 2_666 128.1(18) yes
C72 . C73 . H731 . 119.0 no
C74 . C73 . H731 . 119.0 no
C76 2_666 C73 . H731 . 82.9 no
C77 2_666 C73 . H731 . 148.9 no
C72 . C73 . H771 2_666 148.4 no
C74 . C73 . H771 2_666 26.5 no
C76 2_666 C73 . H771 2_666 175.0 no
C77 2_666 C73 . H771 2_666 56.4 no
H731 . C73 . H771 2_666 92.6 no
C72 2_666 C74 . C73 . 81.5(6) yes
C72 2_666 C74 . C75 . 36.8(5) yes
C73 . C74 . C75 . 118.2(6) yes
C72 2_666 C74 . C77 2_666 60.7(9) yes
C73 . C74 . C77 2_666 20.8(9) yes
C75 . C74 . C77 2_666 97.5(11) yes
C72 2_666 C74 . H741 . 157.6 no
C73 . C74 . H741 . 120.9 no
C75 . C74 . H741 . 120.9 no
C77 2_666 C74 . H741 . 141.6 no
C72 2_666 C74 . H771 2_666 138.9 no
C73 . C74 . H771 2_666 57.6 no
C75 . C74 . H771 2_666 175.6 no
C77 2_666 C74 . H771 2_666 78.2 no
H741 . C74 . H771 2_666 63.3 no
C71 2_666 C75 . C72 2_666 131.4(22) yes
C71 2_666 C75 . C74 . 146.4(18) yes
C72 2_666 C75 . C74 . 82.1(10) yes
C71 2_666 C75 . C76 . 95.7(17) yes
C72 2_666 C75 . C76 . 35.7(9) yes
C74 . C75 . C76 . 117.8(6) yes
C71 2_666 C75 . C77 2_666 178.0(23) yes
C72 2_666 C75 . C77 2_666 50.4(7) yes
C74 . C75 . C77 2_666 31.7(5) yes
C76 . C75 . C77 2_666 86.1(6) yes
C71 2_666 C75 . H711 2_666 59.8 no
C72 2_666 C75 . H711 2_666 168.6 no
C74 . C75 . H711 2_666 86.6 no
C76 . C75 . H711 2_666 155.6 no
C77 2_666 C75 . H711 2_666 118.3 no
C71 2_666 C75 . H751 . 25.4 no
C72 2_666 C75 . H751 . 156.8 no
C74 . C75 . H751 . 121.0 no
C76 . C75 . H751 . 121.1 no
C77 2_666 C75 . H751 . 152.8 no
H711 2_666 C75 . H751 . 34.5 no
C71 2_666 C76 . C72 2_666 66.7(10) yes
C71 2_666 C76 . C73 2_666 172.1(13) yes
C72 2_666 C76 . C73 2_666 105.3(14) yes
C71 2_666 C76 . C75 . 26.2(7) yes
C72 2_666 C76 . C75 . 40.5(9) yes
C73 2_666 C76 . C75 . 145.9(10) yes
C71 2_666 C76 . C77 . 150.3(9) yes
C72 2_666 C76 . C77 . 83.6(10) yes
C73 2_666 C76 . C77 . 21.8(8) yes
C75 . C76 . C77 . 124.1(7) yes
C71 2_666 C76 . H731 2_666 135.1 no
C72 2_666 C76 . H731 2_666 158.2 no
C73 2_666 C76 . H731 2_666 52.9 no
C75 . C76 . H731 2_666 161.3 no
C77 . C76 . H731 2_666 74.6 no
C71 2_666 C76 . H761 . 91.7 no
C72 2_666 C76 . H761 . 158.3 no
C73 2_666 C76 . H761 . 96.2 no
C75 . C76 . H761 . 117.9 no
C77 . C76 . H761 . 118.0 no
H731 2_666 C76 . H761 . 43.4 no
C72 . C77 . C72 2_666 85.2(7) yes
C72 . C77 . C73 2_666 147.9(14) yes
C72 2_666 C77 . C73 2_666 62.7(11) yes
C72 . C77 . C74 2_666 82.8(10) yes
C72 2_666 C77 . C74 2_666 167.9(15) yes
C73 2_666 C77 . C74 2_666 129.2(19) yes
C72 . C77 . C75 2_666 32.0(5) yes
C72 2_666 C77 . C75 2_666 117.1(9) yes
C73 2_666 C77 . C75 2_666 177.2(26) yes
C74 2_666 C77 . C75 2_666 50.8(8) yes
C72 . C77 . C76 . 117.8(6) yes
C72 2_666 C77 . C76 . 32.6(6) yes
C73 2_666 C77 . C76 . 30.1(11) yes
C74 2_666 C77 . C76 . 159.4(12) yes
C75 2_666 C77 . C76 . 149.8(7) yes
C72 . C77 . H771 . 121.1 no
C72 2_666 C77 . H771 . 153.7 no
C73 2_666 C77 . H771 . 91.0 no
C74 2_666 C77 . H771 . 38.4 no
C75 2_666 C77 . H771 . 89.2 no
C76 . C77 . H771 . 121.1 no
C1 . B1 . C11 . 111.3(2) yes
C1 . B1 . C21 . 104.2(2) yes
C11 . B1 . C21 . 108.3(2) yes
C1 . B1 . C31 . 105.0(2) yes
C11 . B1 . C31 . 113.0(2) yes
C21 . B1 . C31 . 114.7(2) yes
C71 . H711 . C75 2_666 38.2 no
C71 . H711 . H751 2_666 22.4 no
C75 2_666 H711 . H751 2_666 60.5 no
C73 . H731 . C76 2_666 44.2 no
C71 2_666 H751 . C75 . 40.9 no
C71 2_666 H751 . H711 2_666 125.8 no
C75 . H751 . H711 2_666 85.0 no
C73 2_666 H771 . C74 2_666 96.0 no
C73 2_666 H771 . C77 . 32.6 no
C74 2_666 H771 . C77 . 63.4 no

loop_
_geom_bond_atom_site_label_1
_geom_bond_site_symmetry_1
_geom_bond_atom_site_label_2
_geom_bond_site_symmetry_2
_geom_bond_distance
_geom_bond_publ_flag
F12 . C12 . 1.349(3) yes
F13 . C13 . 1.346(3) yes
F14 . C14 . 1.344(3) yes
F15 . C15 . 1.346(4) yes
F16 . C16 . 1.351(3) yes
F22 . C22 . 1.361(4) yes
F23 . C23 . 1.345(3) yes
F24 . C24 . 1.345(4) yes
F25 . C25 . 1.345(4) yes
F26 . C26 . 1.353(3) yes
F32 . C32 . 1.350(3) yes
F33 . C33 . 1.341(3) yes
F34 . C34 . 1.342(3) yes
F35 . C35 . 1.349(3) yes
F36 . C36 . 1.351(3) yes
O41 . C42 . 1.427(5) yes
O41 . C58 . 1.420(5) yes
O44 . C43 . 1.426(4) yes
O44 . C45 . 1.428(5) yes
O47 . C46 . 1.429(5) yes
O47 . C48 . 1.422(4) yes
O50 . C49 . 1.419(4) yes
O50 . C51 . 1.421(5) yes
O53 . C52 . 1.425(4) yes
O53 . C54 . 1.422(4) yes
O56 . C55 . 1.427(5) yes
O56 . C57 . 1.421(4) yes
N1 . C1 . 1.113(4) yes
C1 . B1 . 1.609(4) yes
C11 . C12 . 1.380(4) yes
C11 . C16 . 1.392(4) yes
C11 . B1 . 1.637(4) yes
C12 . C13 . 1.387(4) yes
C13 . C14 . 1.367(5) yes
C14 . C15 . 1.381(4) yes
C15 . C16 . 1.374(4) yes
C21 . C22 . 1.386(4) yes
C21 . C26 . 1.387(4) yes
C21 . B1 . 1.655(4) yes
C22 . C23 . 1.377(4) yes
C23 . C24 . 1.373(5) yes
C24 . C25 . 1.375(5) yes
C25 . C26 . 1.380(4) yes
C31 . C32 . 1.389(4) yes
C31 . C36 . 1.385(4) yes
C31 . B1 . 1.649(4) yes
C32 . C33 . 1.384(4) yes
C33 . C34 . 1.374(5) yes
C34 . C35 . 1.374(5) yes
C35 . C36 . 1.373(4) yes
C42 . C43 . 1.476(7) yes
C42 . H421 . 1.000 no
C42 . H422 . 1.000 no
C43 . H431 . 1.000 no
C43 . H432 . 1.000 no
C45 . C46 . 1.505(5) yes
C45 . H451 . 1.000 no
C45 . H452 . 1.000 no
C46 . H461 . 1.000 no
C46 . H462 . 1.000 no
C48 . C49 . 1.499(5) yes
C48 . H481 . 1.000 no
C48 . H482 . 1.000 no
C49 . H491 . 1.000 no
C49 . H492 . 1.000 no
C51 . C52 . 1.483(5) yes
C51 . H511 . 1.000 no
C51 . H512 . 1.000 no
C52 . H521 . 1.000 no
C52 . H522 . 1.000 no
C54 . C55 . 1.486(5) yes
C54 . H541 . 1.000 no
C54 . H542 . 1.000 no
C55 . H551 . 1.000 no
C55 . H552 . 1.000 no
C57 . C58 . 1.487(6) yes
C57 . H571 . 1.000 no
C57 . H572 . 1.000 no
C58 . H581 . 1.000 no
C58 . H582 . 1.000 no
C61 . C62 . 1.448(7) yes
C61 . H611 . 1.000 no
C61 . H612 . 1.000 no
C61 . H613 . 1.000 no
C62 . C63 . 1.399(6) yes
C62 . C67 . 1.399(6) yes
C63 . C64 . 1.387(7) yes
C63 . H631 . 1.000 no
C64 . C65 . 1.372(7) yes
C64 . H641 . 1.000 no
C65 . C66 . 1.368(7) yes
C65 . H651 . 1.000 no
C66 . C67 . 1.368(7) yes
C66 . H661 . 1.000 no
C67 . H671 . 1.000 no
C71 . C72 . 1.49(1) yes
C71 . C75 2_666 0.715(17) yes
C71 . C76 2_666 1.612(17) yes
C71 . H711 . 1.000 no
C71 . H712 . 1.00 no
C71 . H713 . 1.00 no
C71 . H751 2_666 0.469 no
C72 . C73 . 1.353(8) yes
C72 . C74 2_666 1.523(14) yes
C72 . C75 2_666 0.920(12) yes
C72 . C76 2_666 0.826(14) yes
C72 . C77 . 1.338(9) yes
C72 . C77 2_666 1.521(15) yes
C73 . C74 . 1.415(8) yes
C73 . C76 2_666 0.875(11) yes
C73 . C77 2_666 0.648(12) yes
C73 . H731 . 1.000 no
C73 . H771 2_666 1.201 no
C74 . C75 . 1.345(9) yes
C74 . C77 2_666 0.913(12) yes
C74 . H741 . 1.000 no
C74 . H771 2_666 0.63 no
C75 . C76 . 1.375(9) yes
C75 . C77 2_666 1.721(15) yes
C75 . H711 2_666 1.14 no
C75 . H751 . 1.000 no
C76 . C77 . 1.373(9) yes
C76 . H731 2_666 1.24 no
C76 . H761 . 1.000 no
C77 . H771 . 1.00 no
H711 . H751 2_666 0.650 no
